data_1561216
loop_
_publ_author_name
'B\'eguin, C\'ecile'
'Duncan, Katharine K.'
'Munro, Thomas A.'
'Ho, Douglas M.'
'Xu, Wei'
'Liu-Chen, Lee-Yuan'
'Carlezon, William A.'
'Cohen, Bruce M.'

_publ_section_title
;
 Modification of the furan ring of salvinorin A: Identification of a
 selective partial agonist at the kappa opioid receptor
;
_journal_issue 3
_journal_name_full 'Bioorganic & Medicinal Chemistry'
_journal_page_first 1370
_journal_page_last 1380
_journal_paper_doi 10.1016/j.bmc.2008.12.012
_journal_volume 17
_journal_year 2009
_chemical_absolute_configuration syn
_chemical_compound_source 'chemical synthesis'
_chemical_formula_iupac 'C23 H28 O8'
_chemical_formula_moiety 'C23 H28 O8'
_chemical_formula_structural 'C23 H28 O8'
_chemical_formula_sum 'C23 H28 O8'
_chemical_formula_weight 432.45
_chemical_melting_point 490
_chemical_name_common '12-epi-Salvinorin A'
_chemical_name_systematic
; 
(2<i>R</i>,4a<i>R</i>,6a<i>R</i>,7<i>R</i>,9<i>S</i>,10a<i>S</i>,10b<i>R</i>)-
Methyl 9-Acetoxy-2-(furan-3-yl)-6a,10b-dimethyl-4,10-dioxododecahydro-
1<i>H</i>-benzo[<i>f</i>]isochromene-7-carboxylate
;
_space_group_IT_number 4
_space_group_name_Hall 'P 2yb'
_space_group_name_H-M_alt 'P 1 21 1'
_symmetry_cell_setting monoclinic
_symmetry_Int_Tables_number 4
_symmetry_space_group_name_Hall 'P 2yb'
_symmetry_space_group_name_H-M 'P 1 21 1'
_atom_sites_solution_hydrogens geom
_atom_sites_solution_primary direct
_atom_sites_solution_secondary difmap
_audit_creation_method SHELXL-97
_audit_update_record
;
2008-11-10 # Formatted by publCIF
;
_cell_angle_alpha 90.00
_cell_angle_beta 92.557(1)
_cell_angle_gamma 90.00
_cell_formula_units_Z 2
_cell_length_a 11.0762(3)
_cell_length_b 8.7620(2)
_cell_length_c 11.5110(3)
_cell_measurement_reflns_used 9733
_cell_measurement_temperature 193(2)
_cell_measurement_theta_max 30.03
_cell_measurement_theta_min 2.50
_cell_volume 1116.03(5)
_computing_cell_refinement 'SAINT V7.34A (Bruker AXS, 2006b)'
_computing_data_collection 'APEX2 v2.1-0 (Bruker AXS, 2006a)'
_computing_data_reduction 'SAINT V7.34A (Bruker AXS, 2006b)'
_computing_molecular_graphics 'SHELXTL v6.12 (Bruker AXS, 2001)'
_computing_publication_material 'SHELXTL v6.12 (Bruker AXS, 2001)'
_computing_structure_refinement 'SHELXTL v6.12 (Bruker AXS, 2001)'
_computing_structure_solution 'SHELXTL v6.12 (Bruker AXS, 2001)'
_diffrn_ambient_temperature 193(2)
_diffrn_detector_area_resol_mean 836.6
_diffrn_measured_fraction_theta_full 1.000
_diffrn_measured_fraction_theta_max 1.000
_diffrn_measurement_device_type 'Bruker APEX II CCD'
_diffrn_measurement_method '\w scans, 1840 0.5\% rotations'
_diffrn_radiation_monochromator graphite
_diffrn_radiation_source 'fine-focus sealed tube'
_diffrn_radiation_type 'Mo K\a'
_diffrn_radiation_wavelength 0.71073
_diffrn_reflns_av_R_equivalents 0.0230
_diffrn_reflns_av_sigmaI/netI 0.0216
_diffrn_reflns_limit_h_max 15
_diffrn_reflns_limit_h_min -15
_diffrn_reflns_limit_k_max 12
_diffrn_reflns_limit_k_min -12
_diffrn_reflns_limit_l_max 16
_diffrn_reflns_limit_l_min -16
_diffrn_reflns_number 21536
_diffrn_reflns_theta_full 29.99
_diffrn_reflns_theta_max 29.99
_diffrn_reflns_theta_min 1.77
_diffrn_standards_decay_% 0
_diffrn_standards_number 0
_exptl_absorpt_coefficient_mu 0.097
_exptl_absorpt_correction_T_max 0.9904
_exptl_absorpt_correction_T_min 0.9691
_exptl_absorpt_correction_type multi-scan
_exptl_absorpt_process_details 'SADABS (Bruker AXS, 2004)'
_exptl_crystal_colour colourless
_exptl_crystal_density_diffrn 1.287
_exptl_crystal_density_method 'not measured'
_exptl_crystal_description plate
_exptl_crystal_F_000 460
_exptl_crystal_recrystallization_method 'Evaporation from EtOAc/hexanes'
_exptl_crystal_size_max 0.325
_exptl_crystal_size_mid 0.325
_exptl_crystal_size_min 0.100
_refine_diff_density_max 0.286
_refine_diff_density_min -0.167
_refine_diff_density_rms 0.038
_refine_ls_abs_structure_details 'Flack H D (1983), Acta Cryst. A39, 876-881'
_refine_ls_abs_structure_Flack 0.2(5)
_refine_ls_extinction_method none
_refine_ls_goodness_of_fit_ref 1.024
_refine_ls_hydrogen_treatment constr
_refine_ls_matrix_type full
_refine_ls_number_parameters 284
_refine_ls_number_reflns 6522
_refine_ls_number_restraints 1
_refine_ls_restrained_S_all 1.024
_refine_ls_R_factor_all 0.0406
_refine_ls_R_factor_gt 0.0365
_refine_ls_shift/su_max 0.000
_refine_ls_shift/su_mean 0.000
_refine_ls_structure_factor_coef Fsqd
_refine_ls_weighting_details 'w=1/[\s^2^(Fo^2^)+(0.0656P)^2^+0.0523P] where P=(Fo^2^+2Fc^2^)/3'
_refine_ls_weighting_scheme calc
_refine_ls_wR_factor_gt 0.0963
_refine_ls_wR_factor_ref 0.0998
_reflns_number_gt 5990
_reflns_number_total 6522
_reflns_threshold_expression I>2\s(I)
_cod_data_source_file Beguin-supplementary.cif
_cod_data_source_block bmc08003
_cod_original_sg_symbol_H-M 'P 21'
_cod_database_code 1561216

loop_
_symmetry_equiv_pos_as_xyz
'x, y, z'
'-x, y+1/2, -z'

loop_
_atom_site_label
_atom_site_type_symbol
_atom_site_fract_x
_atom_site_fract_y
_atom_site_fract_z
_atom_site_U_iso_or_equiv
_atom_site_adp_type
_atom_site_occupancy
_atom_site_symmetry_multiplicity
_atom_site_calc_flag
_atom_site_refinement_flags
_atom_site_disorder_assembly
_atom_site_disorder_group
C1 C 0.23139(9) 0.78007(13) 0.16830(9) 0.0246(2) Uani 1 1 d . . .
O1 O 0.30399(9) 0.72736(12) 0.10424(8) 0.0391(2) Uani 1 1 d . . .
C2 C 0.20135(9) 0.94966(13) 0.16496(9) 0.0258(2) Uani 1 1 d . . .
H2 H 0.2384 1.0003 0.2358 0.031 Uiso 1 1 calc R . .
O2 O 0.24934(7) 1.01660(11) 0.06319(8) 0.03394(19) Uani 1 1 d . . .
C3 C 0.06601(10) 0.97873(14) 0.15907(10) 0.0275(2) Uani 1 1 d . . .
H3A H 0.0314 0.9480 0.0818 0.033 Uiso 1 1 calc R . .
H3B H 0.0504 1.0890 0.1695 0.033 Uiso 1 1 calc R . .
C4 C 0.00550(9) 0.88795(13) 0.25402(9) 0.0252(2) Uani 1 1 d . . .
H4 H 0.0456 0.9189 0.3299 0.030 Uiso 1 1 calc R . .
C5 C 0.02578(9) 0.71258(13) 0.24083(9) 0.02370(19) Uani 1 1 d . . .
C6 C -0.03591(10) 0.62896(15) 0.33952(10) 0.0309(2) Uani 1 1 d . . .
H6A H -0.0186 0.6848 0.4131 0.037 Uiso 1 1 calc R . .
H6B H -0.1244 0.6312 0.3234 0.037 Uiso 1 1 calc R . .
C7 C 0.00417(10) 0.46316(15) 0.35573(11) 0.0329(2) Uani 1 1 d . . .
H7A H -0.0360 0.4182 0.4229 0.039 Uiso 1 1 calc R . .
H7B H -0.0202 0.4035 0.2855 0.039 Uiso 1 1 calc R . .
C8 C 0.14050(10) 0.45469(14) 0.37646(9) 0.0267(2) Uani 1 1 d . . .
H8 H 0.1618 0.5149 0.4483 0.032 Uiso 1 1 calc R . .
C9 C 0.21191(10) 0.52427(13) 0.27593(9) 0.02440(19) Uani 1 1 d . . .
C10 C 0.16600(9) 0.68954(12) 0.25872(8) 0.02160(19) Uani 1 1 d . . .
H10 H 0.1877 0.7417 0.3341 0.026 Uiso 1 1 calc R . .
C11 C 0.34781(10) 0.52710(14) 0.31698(11) 0.0309(2) Uani 1 1 d . . .
H11A H 0.3972 0.4921 0.2525 0.037 Uiso 1 1 calc R . .
H11B H 0.3716 0.6335 0.3359 0.037 Uiso 1 1 calc R . .
C12 C 0.37530(11) 0.42600(14) 0.42382(10) 0.0306(2) Uani 1 1 d . . .
H12 H 0.3508 0.4813 0.4950 0.037 Uiso 1 1 calc R . .
O12 O 0.30814(8) 0.28274(10) 0.41371(8) 0.03333(18) Uani 1 1 d . . .
C13 C 0.50555(12) 0.38497(14) 0.43777(11) 0.0339(2) Uani 1 1 d . . .
C14 C 0.57271(12) 0.29057(17) 0.36270(13) 0.0399(3) Uani 1 1 d . . .
H14 H 0.5422 0.2373 0.2958 0.048 Uiso 1 1 calc R . .
C15 C 0.68774(13) 0.29196(19) 0.40551(15) 0.0467(3) Uani 1 1 d . . .
H15 H 0.7524 0.2382 0.3726 0.056 Uiso 1 1 calc R . .
O15 O 0.69885(11) 0.38034(15) 0.50172(13) 0.0604(3) Uani 1 1 d . . .
C16 C 0.58565(15) 0.4356(2) 0.51974(16) 0.0544(4) Uani 1 1 d . . .
H16 H 0.5664 0.5011 0.5820 0.065 Uiso 1 1 calc R . .
C17 C 0.18677(11) 0.29446(15) 0.39629(9) 0.0308(2) Uani 1 1 d . . .
O17 O 0.12629(10) 0.18069(11) 0.39080(8) 0.0402(2) Uani 1 1 d . . .
C18 C -0.12694(10) 0.93120(16) 0.25900(10) 0.0312(2) Uani 1 1 d . . .
O18 O -0.17992(9) 0.94144(16) 0.34711(8) 0.0495(3) Uani 1 1 d . . .
C19 C -0.02408(11) 0.65603(16) 0.12144(10) 0.0321(2) Uani 1 1 d . . .
H19A H -0.1019 0.7053 0.1025 0.048 Uiso 1 1 calc R . .
H19B H -0.0351 0.5451 0.1239 0.048 Uiso 1 1 calc R . .
H19C H 0.0331 0.6817 0.0619 0.048 Uiso 1 1 calc R . .
C20 C 0.19779(12) 0.42096(15) 0.16749(10) 0.0341(2) Uani 1 1 d . . .
H20A H 0.2303 0.4734 0.1005 0.051 Uiso 1 1 calc R . .
H20B H 0.1120 0.3984 0.1514 0.051 Uiso 1 1 calc R . .
H20C H 0.2421 0.3255 0.1817 0.051 Uiso 1 1 calc R . .
C21 C -0.30500(13) 1.0038(3) 0.15328(14) 0.0581(5) Uani 1 1 d . . .
H21A H -0.3400 0.9972 0.0737 0.087 Uiso 1 1 calc R . .
H21B H -0.3109 1.1090 0.1813 0.087 Uiso 1 1 calc R . .
H21C H -0.3493 0.9359 0.2040 0.087 Uiso 1 1 calc R . .
O21 O -0.17926(8) 0.95831(16) 0.15455(8) 0.0482(3) Uani 1 1 d . . .
C22 C 0.36680(11) 1.05512(18) 0.06922(15) 0.0422(3) Uani 1 1 d . . .
O22 O 0.42721(9) 1.05344(17) 0.15822(11) 0.0602(3) Uani 1 1 d . . .
C23 C 0.40820(17) 1.0990(4) -0.0476(2) 0.0813(8) Uani 1 1 d . . .
H23A H 0.4817 1.1610 -0.0385 0.122 Uiso 1 1 calc R . .
H23B H 0.3448 1.1582 -0.0891 0.122 Uiso 1 1 calc R . .
H23C H 0.4254 1.0068 -0.0921 0.122 Uiso 1 1 calc R . .

loop_
_atom_site_aniso_label
_atom_site_aniso_U_11
_atom_site_aniso_U_22
_atom_site_aniso_U_33
_atom_site_aniso_U_23
_atom_site_aniso_U_13
_atom_site_aniso_U_12
C1 0.0212(4) 0.0284(5) 0.0243(4) 0.0028(4) 0.0015(3) 0.0024(4)
O1 0.0389(5) 0.0370(5) 0.0430(5) 0.0048(4) 0.0201(4) 0.0066(4)
C2 0.0210(4) 0.0282(5) 0.0280(5) 0.0040(4) -0.0003(4) 0.0013(4)
O2 0.0237(4) 0.0379(5) 0.0401(4) 0.0155(4) 0.0012(3) -0.0007(3)
C3 0.0232(5) 0.0302(5) 0.0289(5) 0.0032(4) 0.0006(4) 0.0056(4)
C4 0.0226(4) 0.0322(6) 0.0209(4) -0.0022(4) 0.0003(3) 0.0051(4)
C5 0.0198(4) 0.0312(5) 0.0202(4) -0.0025(4) 0.0014(3) 0.0009(4)
C6 0.0238(5) 0.0397(6) 0.0297(5) 0.0010(4) 0.0074(4) 0.0004(5)
C7 0.0280(5) 0.0378(6) 0.0333(5) 0.0038(5) 0.0061(4) -0.0045(5)
C8 0.0291(5) 0.0284(5) 0.0230(4) 0.0015(4) 0.0047(4) -0.0003(4)
C9 0.0252(4) 0.0252(5) 0.0231(4) 0.0011(4) 0.0046(3) 0.0019(4)
C10 0.0197(4) 0.0257(5) 0.0194(4) -0.0005(3) 0.0022(3) 0.0018(4)
C11 0.0266(5) 0.0293(6) 0.0371(6) 0.0072(4) 0.0034(4) 0.0061(4)
C12 0.0346(5) 0.0245(5) 0.0326(5) -0.0004(4) -0.0006(4) 0.0030(4)
O12 0.0388(4) 0.0249(4) 0.0362(4) 0.0022(3) 0.0011(3) 0.0021(3)
C13 0.0367(6) 0.0262(6) 0.0382(6) 0.0018(4) -0.0059(5) 0.0044(5)
C14 0.0315(6) 0.0409(7) 0.0470(7) -0.0048(6) -0.0020(5) 0.0041(5)
C15 0.0329(6) 0.0394(7) 0.0672(9) 0.0035(7) -0.0051(6) 0.0055(6)
O15 0.0470(6) 0.0453(6) 0.0857(9) -0.0076(6) -0.0325(6) 0.0088(5)
C16 0.0542(9) 0.0437(8) 0.0628(9) -0.0133(7) -0.0246(7) 0.0136(7)
C17 0.0404(6) 0.0289(6) 0.0234(4) 0.0021(4) 0.0054(4) 0.0000(5)
O17 0.0519(5) 0.0308(5) 0.0381(5) 0.0018(4) 0.0054(4) -0.0078(4)
C18 0.0256(5) 0.0404(6) 0.0276(5) -0.0023(4) 0.0022(4) 0.0086(5)
O18 0.0372(5) 0.0821(8) 0.0300(4) 0.0000(5) 0.0093(4) 0.0231(5)
C19 0.0299(5) 0.0403(7) 0.0256(5) -0.0066(4) -0.0051(4) -0.0010(5)
C20 0.0467(7) 0.0291(6) 0.0272(5) -0.0026(4) 0.0084(5) 0.0032(5)
C21 0.0293(6) 0.1009(15) 0.0438(7) -0.0052(8) -0.0021(5) 0.0277(8)
O21 0.0275(4) 0.0877(9) 0.0293(4) -0.0003(5) 0.0010(3) 0.0236(5)
C22 0.0240(5) 0.0425(8) 0.0603(8) 0.0079(6) 0.0057(5) -0.0007(5)
O22 0.0263(5) 0.0885(10) 0.0654(7) -0.0064(7) -0.0016(5) -0.0082(6)
C23 0.0390(8) 0.120(2) 0.0866(14) 0.0505(14) 0.0181(9) -0.0060(10)

loop_
_atom_type_symbol
_atom_type_description
_atom_type_scat_dispersion_real
_atom_type_scat_dispersion_imag
_atom_type_scat_source
C C 0.0033 0.0016 'International Tables Vol C Tables 4.2.6.8 and 6.1.1.4'
H H 0.0000 0.0000 'International Tables Vol C Tables 4.2.6.8 and 6.1.1.4'
O O 0.0106 0.0060 'International Tables Vol C Tables 4.2.6.8 and 6.1.1.4'

loop_
_geom_angle_atom_site_label_1
_geom_angle_atom_site_label_2
_geom_angle_atom_site_label_3
_geom_angle
_geom_angle_site_symmetry_1
_geom_angle_site_symmetry_3
O1 C1 C10 124.77(10) . .
O1 C1 C2 120.58(10) . .
C10 C1 C2 114.64(8) . .
O2 C2 C3 107.22(8) . .
O2 C2 C1 109.35(9) . .
C3 C2 C1 112.26(9) . .
O2 C2 H2 109.3 . .
C3 C2 H2 109.3 . .
C1 C2 H2 109.3 . .
C22 O2 C2 117.02(10) . .
C2 C3 C4 110.10(8) . .
C2 C3 H3A 109.6 . .
C4 C3 H3A 109.6 . .
C2 C3 H3B 109.6 . .
C4 C3 H3B 109.6 . .
H3A C3 H3B 108.2 . .
C18 C4 C3 110.60(9) . .
C18 C4 C5 113.12(10) . .
C3 C4 C5 111.88(8) . .
C18 C4 H4 107.0 . .
C3 C4 H4 107.0 . .
C5 C4 H4 107.0 . .
C6 C5 C19 110.65(9) . .
C6 C5 C4 109.06(9) . .
C19 C5 C4 110.86(9) . .
C6 C5 C10 108.14(8) . .
C19 C5 C10 112.88(8) . .
C4 C5 C10 105.04(8) . .
C7 C6 C5 114.02(9) . .
C7 C6 H6A 108.7 . .
C5 C6 H6A 108.7 . .
C7 C6 H6B 108.7 . .
C5 C6 H6B 108.7 . .
H6A C6 H6B 107.6 . .
C8 C7 C6 110.29(10) . .
C8 C7 H7A 109.6 . .
C6 C7 H7A 109.6 . .
C8 C7 H7B 109.6 . .
C6 C7 H7B 109.6 . .
H7A C7 H7B 108.1 . .
C17 C8 C7 113.43(10) . .
C17 C8 C9 107.26(9) . .
C7 C8 C9 113.50(9) . .
C17 C8 H8 107.4 . .
C7 C8 H8 107.4 . .
C9 C8 H8 107.4 . .
C20 C9 C10 115.15(9) . .
C20 C9 C8 109.58(9) . .
C10 C9 C8 106.71(8) . .
C20 C9 C11 108.44(9) . .
C10 C9 C11 109.40(9) . .
C8 C9 C11 107.29(9) . .
C1 C10 C9 114.42(8) . .
C1 C10 C5 110.01(8) . .
C9 C10 C5 117.08(8) . .
C1 C10 H10 104.6 . .
C9 C10 H10 104.6 . .
C5 C10 H10 104.6 . .
C12 C11 C9 112.85(10) . .
C12 C11 H11A 109.0 . .
C9 C11 H11A 109.0 . .
C12 C11 H11B 109.0 . .
C9 C11 H11B 109.0 . .
H11A C11 H11B 107.8 . .
O12 C12 C13 106.78(9) . .
O12 C12 C11 110.48(10) . .
C13 C12 C11 112.48(10) . .
O12 C12 H12 109.0 . .
C13 C12 H12 109.0 . .
C11 C12 H12 109.0 . .
C17 O12 C12 116.44(9) . .
C16 C13 C14 105.73(13) . .
C16 C13 C12 127.11(13) . .
C14 C13 C12 127.07(11) . .
C15 C14 C13 106.46(13) . .
C15 C14 H14 126.8 . .
C13 C14 H14 126.8 . .
C14 C15 O15 110.80(14) . .
C14 C15 H15 124.6 . .
O15 C15 H15 124.6 . .
C15 O15 C16 106.03(12) . .
C13 C16 O15 110.98(14) . .
C13 C16 H16 124.5 . .
O15 C16 H16 124.5 . .
O17 C17 O12 119.50(12) . .
O17 C17 C8 125.42(11) . .
O12 C17 C8 114.92(10) . .
O18 C18 O21 122.75(10) . .
O18 C18 C4 124.15(10) . .
O21 C18 C4 113.10(9) . .
C5 C19 H19A 109.5 . .
C5 C19 H19B 109.5 . .
H19A C19 H19B 109.5 . .
C5 C19 H19C 109.5 . .
H19A C19 H19C 109.5 . .
H19B C19 H19C 109.5 . .
C9 C20 H20A 109.5 . .
C9 C20 H20B 109.5 . .
H20A C20 H20B 109.5 . .
C9 C20 H20C 109.5 . .
H20A C20 H20C 109.5 . .
H20B C20 H20C 109.5 . .
O21 C21 H21A 109.5 . .
O21 C21 H21B 109.5 . .
H21A C21 H21B 109.5 . .
O21 C21 H21C 109.5 . .
H21A C21 H21C 109.5 . .
H21B C21 H21C 109.5 . .
C18 O21 C21 115.94(10) . .
O22 C22 O2 122.94(13) . .
O22 C22 C23 126.30(14) . .
O2 C22 C23 110.76(14) . .
C22 C23 H23A 109.5 . .
C22 C23 H23B 109.5 . .
H23A C23 H23B 109.5 . .
C22 C23 H23C 109.5 . .
H23A C23 H23C 109.5 . .
H23B C23 H23C 109.5 . .

loop_
_geom_bond_atom_site_label_1
_geom_bond_atom_site_label_2
_geom_bond_distance
_geom_bond_site_symmetry_2
C1 O1 1.2069(14) .
C1 C10 1.5179(14) .
C1 C2 1.5229(16) .
C2 O2 1.4334(13) .
C2 C3 1.5191(14) .
C2 H2 1.0000 .
O2 C22 1.3429(15) .
C3 C4 1.5303(15) .
C3 H3A 0.9900 .
C3 H3B 0.9900 .
C4 C18 1.5186(14) .
C4 C5 1.5613(16) .
C4 H4 1.0000 .
C5 C6 1.5374(15) .
C5 C19 1.5399(14) .
C5 C10 1.5707(13) .
C6 C7 1.5281(19) .
C6 H6A 0.9900 .
C6 H6B 0.9900 .
C7 C8 1.5200(16) .
C7 H7A 0.9900 .
C7 H7B 0.9900 .
C8 C17 1.5084(17) .
C8 C9 1.5551(14) .
C8 H8 1.0000 .
C9 C20 1.5443(16) .
C9 C10 1.5445(15) .
C9 C11 1.5577(15) .
C10 H10 1.0000 .
C11 C12 1.5351(16) .
C11 H11A 0.9900 .
C11 H11B 0.9900 .
C12 O12 1.4611(15) .
C12 C13 1.4885(17) .
C12 H12 1.0000 .
O12 C17 1.3542(15) .
C13 C16 1.3415(19) .
C13 C14 1.4288(19) .
C14 C15 1.3455(19) .
C14 H14 0.9500 .
C15 O15 1.352(2) .
C15 H15 0.9500 .
O15 C16 1.369(2) .
C16 H16 0.9500 .
C17 O17 1.2011(16) .
C18 O18 1.1975(14) .
C18 O21 1.3326(14) .
C19 H19A 0.9800 .
C19 H19B 0.9800 .
C19 H19C 0.9800 .
C20 H20A 0.9800 .
C20 H20B 0.9800 .
C20 H20C 0.9800 .
C21 O21 1.4480(15) .
C21 H21A 0.9800 .
C21 H21B 0.9800 .
C21 H21C 0.9800 .
C22 O22 1.198(2) .
C22 C23 1.491(2) .
C23 H23A 0.9800 .
C23 H23B 0.9800 .
C23 H23C 0.9800 .

loop_
_geom_torsion_atom_site_label_1
_geom_torsion_atom_site_label_2
_geom_torsion_atom_site_label_3
_geom_torsion_atom_site_label_4
_geom_torsion
_geom_torsion_site_symmetry_1
_geom_torsion_site_symmetry_2
_geom_torsion_site_symmetry_3
_geom_torsion_site_symmetry_4
O1 C1 C2 O2 12.56(14) . . . .
C10 C1 C2 O2 -168.96(8) . . . .
O1 C1 C2 C3 131.43(11) . . . .
C10 C1 C2 C3 -50.09(12) . . . .
C3 C2 O2 C22 156.03(11) . . . .
C1 C2 O2 C22 -82.02(13) . . . .
O2 C2 C3 C4 170.58(9) . . . .
C1 C2 C3 C4 50.46(12) . . . .
C2 C3 C4 C18 172.84(9) . . . .
C2 C3 C4 C5 -60.07(12) . . . .
C18 C4 C5 C6 -54.96(11) . . . .
C3 C4 C5 C6 179.33(8) . . . .
C18 C4 C5 C19 67.11(11) . . . .
C3 C4 C5 C19 -58.60(11) . . . .
C18 C4 C5 C10 -170.67(8) . . . .
C3 C4 C5 C10 63.62(10) . . . .
C19 C5 C6 C7 73.00(12) . . . .
C4 C5 C6 C7 -164.81(9) . . . .
C10 C5 C6 C7 -51.10(12) . . . .
C5 C6 C7 C8 56.49(13) . . . .
C6 C7 C8 C17 178.57(9) . . . .
C6 C7 C8 C9 -58.67(12) . . . .
C17 C8 C9 C20 56.14(12) . . . .
C7 C8 C9 C20 -69.96(12) . . . .
C17 C8 C9 C10 -178.57(9) . . . .
C7 C8 C9 C10 55.33(12) . . . .
C17 C8 C9 C11 -61.40(11) . . . .
C7 C8 C9 C11 172.50(10) . . . .
O1 C1 C10 C9 8.03(15) . . . .
C2 C1 C10 C9 -170.38(8) . . . .
O1 C1 C10 C5 -126.20(12) . . . .
C2 C1 C10 C5 55.40(11) . . . .
C20 C9 C10 C1 -61.81(12) . . . .
C8 C9 C10 C1 176.35(8) . . . .
C11 C9 C10 C1 60.59(11) . . . .
C20 C9 C10 C5 69.06(12) . . . .
C8 C9 C10 C5 -52.78(11) . . . .
C11 C9 C10 C5 -168.55(8) . . . .
C6 C5 C10 C1 -175.80(9) . . . .
C19 C5 C10 C1 61.45(12) . . . .
C4 C5 C10 C1 -59.44(10) . . . .
C6 C5 C10 C9 51.33(11) . . . .
C19 C5 C10 C9 -71.43(12) . . . .
C4 C5 C10 C9 167.68(8) . . . .
C20 C9 C11 C12 -102.95(11) . . . .
C10 C9 C11 C12 130.73(10) . . . .
C8 C9 C11 C12 15.34(13) . . . .
C9 C11 C12 O12 40.61(13) . . . .
C9 C11 C12 C13 159.82(10) . . . .
C13 C12 O12 C17 -177.85(9) . . . .
C11 C12 O12 C17 -55.24(13) . . . .
O12 C12 C13 C16 -129.37(16) . . . .
C11 C12 C13 C16 109.28(17) . . . .
O12 C12 C13 C14 54.60(16) . . . .
C11 C12 C13 C14 -66.75(17) . . . .
C16 C13 C14 C15 0.01(18) . . . .
C12 C13 C14 C15 176.72(13) . . . .
C13 C14 C15 O15 -0.20(18) . . . .
C14 C15 O15 C16 0.3(2) . . . .
C14 C13 C16 O15 0.19(19) . . . .
C12 C13 C16 O15 -176.52(13) . . . .
C15 O15 C16 C13 -0.3(2) . . . .
C12 O12 C17 O17 -177.76(10) . . . .
C12 O12 C17 C8 6.57(13) . . . .
C7 C8 C17 O17 3.89(15) . . . .
C9 C8 C17 O17 -122.25(12) . . . .
C7 C8 C17 O12 179.27(9) . . . .
C9 C8 C17 O12 53.13(12) . . . .
C3 C4 C18 O18 -142.57(15) . . . .
C5 C4 C18 O18 91.03(16) . . . .
C3 C4 C18 O21 36.91(15) . . . .
C5 C4 C18 O21 -89.48(14) . . . .
O18 C18 O21 C21 0.9(2) . . . .
C4 C18 O21 C21 -178.57(14) . . . .
C2 O2 C22 O22 -9.4(2) . . . .
C2 O2 C22 C23 170.76(16) . . . .

_cod_database_fobs_code 1561216
